data_1516699
loop_
_publ_author_name
'Bayliss, Sam L.'
'Cole, Jacqueline M.'
'Waddell, Paul G.'
'McKechnie, Scott'
'Liu, Xiaogang'

_publ_section_title
;
 Predicting Solar-Cell Dyes for Cosensitization
;
_journal_issue 26
_journal_name_full 'The Journal of Physical Chemistry C'
_journal_page_first 14082
_journal_paper_doi 10.1021/jp501159g
_journal_volume 118
_journal_year 2014
_chemical_formula_moiety 'C23 H25 N2, Cl1 O4'
_chemical_formula_sum 'C23 H25 Cl N2 O4'
_chemical_formula_weight 428.9
_chemical_name_systematic
;
 ?
;
_space_group_IT_number 14
_symmetry_cell_setting monoclinic
_symmetry_space_group_name_Hall '-P 2yn'
_symmetry_space_group_name_H-M 'P 1 21/n 1'
_atom_sites_solution_hydrogens geom
_atom_sites_solution_primary direct
_atom_sites_solution_secondary difmap
_audit_creation_date 2013-03-28T11:11:27-00:00
_audit_creation_method 'WinGX routine CIF_UPDATE'
_cell_angle_alpha 90
_cell_angle_beta 108.375(4)
_cell_angle_gamma 90
_cell_formula_units_Z 4
_cell_length_a 11.101(3)
_cell_length_b 16.452(4)
_cell_length_c 12.347(4)
_cell_measurement_reflns_used 5666
_cell_measurement_temperature 120(2)
_cell_measurement_theta_max 33.1
_cell_measurement_theta_min 2.1
_cell_volume 2140.0(10)
_computing_cell_refinement
;
        CrystalClear-SM Expert 2.0 r4 (Rigaku, 2009)
;
_computing_data_collection
;
        CrystalClear-SM Expert 2.0 r4 (Rigaku, 2009)
;
_computing_data_reduction
;
        CrystalClear-SM Expert 2.0 r4 (Rigaku, 2009)
;
_computing_molecular_graphics 'Ortep-3 for Windows (Farrugia, 1997)'
_computing_publication_material 'WinGX publication routines (Farrugia, 1999)'
_computing_structure_refinement 'SHELXL-97 (Sheldrick, 2008)'
_diffrn_ambient_temperature 120(2)
_diffrn_detector_area_resol_mean 28.5714
_diffrn_measured_fraction_theta_full 0.997
_diffrn_measured_fraction_theta_max 0.998
_diffrn_measurement_device_type
;
        Rigaku Saturn724+ (2x2 bin mode)
;
_diffrn_measurement_method 'profile data from \w-scans'
_diffrn_radiation_monochromator graphite
_diffrn_radiation_type MoK\a
_diffrn_radiation_wavelength 0.71073
_diffrn_reflns_av_R_equivalents 0.0412
_diffrn_reflns_av_unetI/netI 0.0355
_diffrn_reflns_limit_h_max 14
_diffrn_reflns_limit_h_min -14
_diffrn_reflns_limit_k_max 14
_diffrn_reflns_limit_k_min -21
_diffrn_reflns_limit_l_max 15
_diffrn_reflns_limit_l_min -16
_diffrn_reflns_number 17792
_diffrn_reflns_theta_full 25
_diffrn_reflns_theta_max 27.48
_diffrn_reflns_theta_min 3.03
_diffrn_source 'Sealed Tube'
_exptl_absorpt_coefficient_mu 0.211
_exptl_absorpt_correction_T_max 0.951
_exptl_absorpt_correction_T_min 0.911
_exptl_absorpt_correction_type multi-scan
_exptl_absorpt_process_details 'Higashi, 1995'
_exptl_crystal_colour Red
_exptl_crystal_density_diffrn 1.331
_exptl_crystal_density_method 'not measured'
_exptl_crystal_description Prism
_exptl_crystal_F_000 904
_exptl_crystal_size_max 0.6
_exptl_crystal_size_mid 0.37
_exptl_crystal_size_min 0.24
_refine_diff_density_max 0.479
_refine_diff_density_min -0.37
_refine_diff_density_rms 0.044
_refine_ls_extinction_method none
_refine_ls_goodness_of_fit_ref 1.082
_refine_ls_hydrogen_treatment constr
_refine_ls_matrix_type full
_refine_ls_number_parameters 274
_refine_ls_number_reflns 4899
_refine_ls_number_restraints 0
_refine_ls_restrained_S_all 1.082
_refine_ls_R_factor_all 0.0526
_refine_ls_R_factor_gt 0.0496
_refine_ls_shift/su_max 0.001
_refine_ls_shift/su_mean 0
_refine_ls_structure_factor_coef Fsqd
_refine_ls_weighting_details 'calc w=1/[\s^2^(Fo^2^)+(0.0572P)^2^+0.8721P] where P=(Fo^2^+2Fc^2^)/3'
_refine_ls_weighting_scheme calc
_refine_ls_wR_factor_ref 0.1281
_reflns_number_gt 4593
_reflns_number_total 4899
_reflns_threshold_expression >2\s(I)
_cod_data_source_file jp501159g_si_003.cif
_cod_data_source_block LDS798
_cod_depositor_comments
;
The following automatic conversions were performed:

'_exptl_absorpt_correction_type' value 'Multi-scan' changed to
'multi-scan' according to
/usr/data/users/saulius/crontab/automatic-downloads/rss-feeds/ACS/lib/dictionaries/cif_core.dic
dictionary named 'cif_core.dic' version 2.4.2 from 2011-04-26.

Automatic conversion script
Id: cif_fix_values 2281 2013-09-26 08:29:07Z andrius 

 Adding full bibliography for 1516695--1516701.cif.
;
_cod_original_sg_symbol_H-M 'P 21/n'
_cod_original_formula_sum 'C23 H25 Cl1 N2 O4'
_cod_database_code 1516699

loop_
_symmetry_equiv_pos_as_xyz
'x, y, z'
'-x+1/2, y+1/2, -z+1/2'
'-x, -y, -z'
'x-1/2, -y-1/2, z-1/2'

loop_
_atom_site_label
_atom_site_fract_x
_atom_site_fract_y
_atom_site_fract_z
_atom_site_U_iso_or_equiv
_atom_site_adp_type
_atom_site_calc_flag
_atom_site_refinement_flags
_atom_site_occupancy
_atom_site_type_symbol
C1 1.16097(16) 0.41261(10) 0.06025(14) 0.0386(4) Uani d . 1 C
C2 1.14658(17) 0.47713(10) 0.13053(15) 0.0423(4) Uani d . 1 C
H2 1.2078 0.5178 0.1509 0.051 Uiso calc R 1 H
C3 1.04336(17) 0.48081(10) 0.16940(15) 0.0419(4) Uani d . 1 C
H3 1.0357 0.5249 0.214 0.05 Uiso calc R 1 H
C4 0.94955(16) 0.42073(10) 0.14422(14) 0.0378(4) Uani d . 1 C
C5 0.96253(16) 0.35775(10) 0.07115(14) 0.0376(3) Uani d . 1 C
H5 0.9004 0.3177 0.0502 0.045 Uiso calc R 1 H
C6 1.06362(16) 0.35357(10) 0.02998(14) 0.0376(3) Uani d . 1 C
H6 1.0681 0.3113 -0.0185 0.045 Uiso calc R 1 H
C7 1.36294(18) 0.46758(13) 0.05243(19) 0.0557(5) Uani d . 1 C
H7A 1.3308 0.5174 0.0136 0.084 Uiso calc R 1 H
H7B 1.4338 0.4493 0.0301 0.084 Uiso calc R 1 H
H7C 1.3898 0.4766 0.1334 0.084 Uiso calc R 1 H
C8 1.26454(19) 0.34740(13) -0.06475(17) 0.0500(4) Uani d . 1 C
H8A 1.2608 0.2935 -0.0361 0.075 Uiso calc R 1 H
H8B 1.3409 0.3534 -0.0848 0.075 Uiso calc R 1 H
H8C 1.1922 0.3563 -0.131 0.075 Uiso calc R 1 H
C9 0.84736(17) 0.42262(11) 0.19348(14) 0.0402(4) Uani d . 1 C
H9 0.8308 0.4717 0.2234 0.048 Uiso calc R 1 H
C10 0.77450(17) 0.35812(10) 0.19895(14) 0.0389(4) Uani d . 1 C
H10 0.7974 0.3081 0.1763 0.047 Uiso calc R 1 H
C11 0.66511(17) 0.35992(10) 0.23654(14) 0.0394(4) Uani d . 1 C
H11 0.6466 0.4069 0.2701 0.047 Uiso calc R 1 H
C12 0.58812(17) 0.29449(10) 0.22407(14) 0.0396(4) Uani d . 1 C
H12 0.6134 0.2473 0.1957 0.048 Uiso calc R 1 H
C13 0.47045(17) 0.29077(10) 0.25047(13) 0.0380(4) Uani d . 1 C
C14 0.43872(18) 0.34802(11) 0.32006(14) 0.0413(4) Uani d . 1 C
H14 0.4949 0.39 0.3515 0.05 Uiso calc R 1 H
C15 0.32547(18) 0.34336(11) 0.34302(14) 0.0426(4) Uani d . 1 C
H15 0.3072 0.3828 0.3895 0.051 Uiso calc R 1 H
C16 0.26406(16) 0.22492(11) 0.23030(13) 0.0395(4) Uani d . 1 C
C17 0.37971(16) 0.22708(10) 0.20412(13) 0.0378(4) Uani d . 1 C
C18 0.39847(18) 0.16680(10) 0.12826(14) 0.0423(4) Uani d . 1 C
H18 0.4733 0.1668 0.1096 0.051 Uiso calc R 1 H
C19 0.30840(19) 0.10888(12) 0.08234(16) 0.0478(4) Uani d . 1 C
H19 0.3221 0.0702 0.0325 0.057 Uiso calc R 1 H
C20 0.19577(19) 0.10783(12) 0.11037(16) 0.0501(4) Uani d . 1 C
H20 0.1353 0.068 0.0793 0.06 Uiso calc R 1 H
C21 0.17306(17) 0.16459(12) 0.18292(15) 0.0468(4) Uani d . 1 C
H21 0.0977 0.1632 0.2007 0.056 Uiso calc R 1 H
C22 0.12058(17) 0.28530(13) 0.33078(16) 0.0487(4) Uani d . 1 C
H22A 0.0503 0.2728 0.2629 0.058 Uiso calc R 1 H
H22B 0.107 0.3396 0.3555 0.058 Uiso calc R 1 H
C23 0.12056(18) 0.22585(15) 0.42290(17) 0.0563(5) Uani d . 1 C
H23A 0.1332 0.1719 0.3989 0.085 Uiso calc R 1 H
H23B 0.0406 0.2285 0.4374 0.085 Uiso calc R 1 H
H23C 0.1878 0.2391 0.4914 0.085 Uiso calc R 1 H
N1 1.26412(14) 0.40642(10) 0.02259(14) 0.0463(4) Uani d . 1 N
N2 0.24069(14) 0.28445(9) 0.30133(12) 0.0412(3) Uani d . 1 N
O1 0.86249(14) 0.17166(8) 0.12310(16) 0.0639(4) Uani d . 1 O
O2 0.70017(16) 0.08347(13) 0.1273(2) 0.0871(6) Uani d . 1 O
O3 0.8694(2) 0.03699(10) 0.06959(14) 0.0776(5) Uani d . 1 O
O4 0.90112(17) 0.06784(11) 0.25808(13) 0.0698(5) Uani d . 1 O
Cl1 0.83133(4) 0.09048(2) 0.14374(3) 0.03379(12) Uani d . 1 Cl

loop_
_atom_site_aniso_label
_atom_site_aniso_U_11
_atom_site_aniso_U_22
_atom_site_aniso_U_33
_atom_site_aniso_U_12
_atom_site_aniso_U_13
_atom_site_aniso_U_23
C1 0.0384(8) 0.0360(8) 0.0361(8) -0.0054(6) 0.0044(6) 0.0071(6)
C2 0.0443(9) 0.0330(8) 0.0420(9) -0.0098(7) 0.0026(7) 0.0007(7)
C3 0.0505(9) 0.0304(8) 0.0387(8) -0.0039(7) 0.0051(7) -0.0032(6)
C4 0.0444(9) 0.0316(8) 0.0342(8) -0.0023(6) 0.0077(7) 0.0011(6)
C5 0.0437(8) 0.0336(8) 0.0337(8) -0.0100(6) 0.0094(6) -0.0015(6)
C6 0.0457(9) 0.0326(8) 0.0324(7) -0.0066(7) 0.0095(6) -0.0001(6)
C7 0.0411(9) 0.0544(12) 0.0658(13) -0.0113(8) 0.0086(9) 0.0142(10)
C8 0.0482(10) 0.0570(11) 0.0476(10) 0.0009(8) 0.0190(8) 0.0066(9)
C9 0.0473(9) 0.0358(8) 0.0359(8) 0.0015(7) 0.0105(7) -0.0024(6)
C10 0.0469(9) 0.0351(8) 0.0346(8) 0.0014(7) 0.0126(7) -0.0001(6)
C11 0.0482(9) 0.0365(8) 0.0327(8) 0.0028(7) 0.0117(7) 0.0011(6)
C12 0.0508(9) 0.0363(8) 0.0327(8) 0.0018(7) 0.0145(7) 0.0021(6)
C13 0.0476(9) 0.0377(8) 0.0273(7) 0.0016(7) 0.0096(6) 0.0062(6)
C14 0.0524(10) 0.0411(9) 0.0302(8) -0.0025(7) 0.0127(7) 0.0003(6)
C15 0.0529(10) 0.0449(9) 0.0296(8) 0.0029(8) 0.0121(7) 0.0000(7)
C16 0.0422(8) 0.0415(9) 0.0296(7) 0.0042(7) 0.0040(6) 0.0076(6)
C17 0.0459(9) 0.0355(8) 0.0288(7) 0.0040(7) 0.0071(6) 0.0063(6)
C18 0.0521(10) 0.0367(8) 0.0360(8) 0.0026(7) 0.0108(7) 0.0033(7)
C19 0.0578(11) 0.0387(9) 0.0412(9) 0.0029(8) 0.0073(8) -0.0003(7)
C20 0.0491(10) 0.0449(10) 0.0448(10) -0.0031(8) -0.0016(8) 0.0024(8)
C21 0.0410(9) 0.0527(11) 0.0396(9) 0.0010(8) 0.0028(7) 0.0041(8)
C22 0.0405(9) 0.0633(12) 0.0393(9) 0.0058(8) 0.0081(7) 0.0010(8)
C23 0.0395(9) 0.0777(15) 0.0482(10) -0.0070(9) 0.0086(8) 0.0107(10)
N1 0.0401(8) 0.0472(9) 0.0501(9) -0.0090(6) 0.0123(7) 0.0032(7)
N2 0.0431(8) 0.0479(8) 0.0305(7) 0.0049(6) 0.0084(6) 0.0046(6)
O1 0.0589(9) 0.0315(7) 0.1007(12) -0.0003(6) 0.0245(8) 0.0055(7)
O2 0.0428(9) 0.0955(14) 0.1171(16) -0.0094(8) 0.0168(9) 0.0244(12)
O3 0.1324(16) 0.0517(9) 0.0586(9) 0.0133(10) 0.0442(10) -0.0082(7)
O4 0.0858(12) 0.0757(11) 0.0409(8) 0.0140(9) 0.0099(7) 0.0058(7)
Cl1 0.0401(2) 0.0290(2) 0.0344(2) -0.00365(14) 0.01470(15) -0.00014(13)

loop_
_atom_type_symbol
_atom_type_description
_atom_type_scat_dispersion_real
_atom_type_scat_dispersion_imag
_atom_type_scat_source
C C 0.0033 0.0016 'International Tables Vol C Tables 4.2.6.8 and 6.1.1.4'
H H 0 0 'International Tables Vol C Tables 4.2.6.8 and 6.1.1.4'
Cl Cl 0.1484 0.1585 'International Tables Vol C Tables 4.2.6.8 and 6.1.1.4'
N N 0.0061 0.0033 'International Tables Vol C Tables 4.2.6.8 and 6.1.1.4'
O O 0.0106 0.006 'International Tables Vol C Tables 4.2.6.8 and 6.1.1.4'

loop_
_geom_angle_atom_site_label_1
_geom_angle_atom_site_label_2
_geom_angle_atom_site_label_3
_geom_angle
N1 C1 C2 122.25(15)
N1 C1 C6 120.74(16)
C2 C1 C6 117.01(16)
C3 C2 C1 121.03(15)
C3 C2 H2 119.5
C1 C2 H2 119.5
C2 C3 C4 122.36(16)
C2 C3 H3 118.8
C4 C3 H3 118.8
C3 C4 C5 116.25(16)
C3 C4 C9 121.28(16)
C5 C4 C9 122.44(15)
C6 C5 C4 122.29(15)
C6 C5 H5 118.9
C4 C5 H5 118.9
C5 C6 C1 120.95(16)
C5 C6 H6 119.5
C1 C6 H6 119.5
N1 C7 H7A 109.5
N1 C7 H7B 109.5
H7A C7 H7B 109.5
N1 C7 H7C 109.5
H7A C7 H7C 109.5
H7B C7 H7C 109.5
N1 C8 H8A 109.5
N1 C8 H8B 109.5
H8A C8 H8B 109.5
N1 C8 H8C 109.5
H8A C8 H8C 109.5
H8B C8 H8C 109.5
C10 C9 C4 124.48(16)
C10 C9 H9 117.8
C4 C9 H9 117.8
C9 C10 C11 125.72(16)
C9 C10 H10 117.1
C11 C10 H10 117.1
C12 C11 C10 121.14(16)
C12 C11 H11 119.4
C10 C11 H11 119.4
C11 C12 C13 126.30(16)
C11 C12 H12 116.8
C13 C12 H12 116.8
C14 C13 C17 117.10(16)
C14 C13 C12 122.23(16)
C17 C13 C12 120.66(15)
C15 C14 C13 120.98(17)
C15 C14 H14 119.5
C13 C14 H14 119.5
N2 C15 C14 122.68(17)
N2 C15 H15 118.7
C14 C15 H15 118.7
N2 C16 C21 120.44(16)
N2 C16 C17 119.15(16)
C21 C16 C17 120.39(17)
C16 C17 C18 117.56(16)
C16 C17 C13 119.79(16)
C18 C17 C13 122.60(16)
C19 C18 C17 121.22(18)
C19 C18 H18 119.4
C17 C18 H18 119.4
C18 C19 C20 119.97(18)
C18 C19 H19 120
C20 C19 H19 120
C21 C20 C19 121.07(18)
C21 C20 H20 119.5
C19 C20 H20 119.5
C20 C21 C16 119.79(18)
C20 C21 H21 120.1
C16 C21 H21 120.1
N2 C22 C23 113.16(15)
N2 C22 H22A 108.9
C23 C22 H22A 108.9
N2 C22 H22B 108.9
C23 C22 H22B 108.9
H22A C22 H22B 107.8
C22 C23 H23A 109.5
C22 C23 H23B 109.5
H23A C23 H23B 109.5
C22 C23 H23C 109.5
H23A C23 H23C 109.5
H23B C23 H23C 109.5
C1 N1 C7 120.65(17)
C1 N1 C8 120.05(15)
C7 N1 C8 118.29(17)
C15 N2 C16 120.29(15)
C15 N2 C22 118.40(16)
C16 N2 C22 121.30(15)
O2 Cl1 O1 110.45(10)
O2 Cl1 O3 111.04(14)
O1 Cl1 O3 109.04(11)
O2 Cl1 O4 109.52(12)
O1 Cl1 O4 109.56(11)
O3 Cl1 O4 107.16(11)

loop_
_geom_bond_atom_site_label_1
_geom_bond_atom_site_label_2
_geom_bond_distance
C1 N1 1.369(2)
C1 C2 1.412(3)
C1 C6 1.413(2)
C2 C3 1.376(3)
C2 H2 0.93
C3 C4 1.398(2)
C3 H3 0.93
C4 C5 1.411(2)
C4 C9 1.447(2)
C5 C6 1.372(2)
C5 H5 0.93
C6 H6 0.93
C7 N1 1.448(2)
C7 H7A 0.96
C7 H7B 0.96
C7 H7C 0.96
C8 N1 1.452(3)
C8 H8A 0.96
C8 H8B 0.96
C8 H8C 0.96
C9 C10 1.349(2)
C9 H9 0.93
C10 C11 1.430(2)
C10 H10 0.93
C11 C12 1.353(2)
C11 H11 0.93
C12 C13 1.444(2)
C12 H12 0.93
C13 C14 1.393(2)
C13 C17 1.441(2)
C14 C15 1.375(3)
C14 H14 0.93
C15 N2 1.336(2)
C15 H15 0.93
C16 N2 1.393(2)
C16 C21 1.405(3)
C16 C17 1.420(2)
C17 C18 1.424(2)
C18 C19 1.368(3)
C18 H18 0.93
C19 C20 1.399(3)
C19 H19 0.93
C20 C21 1.371(3)
C20 H20 0.93
C21 H21 0.93
C22 N2 1.489(2)
C22 C23 1.500(3)
C22 H22A 0.97
C22 H22B 0.97
C23 H23A 0.96
C23 H23B 0.96
C23 H23C 0.96
O1 Cl1 1.4226(14)
O2 Cl1 1.4101(17)
O3 Cl1 1.4267(15)
O4 Cl1 1.4291(16)

loop_
_geom_torsion_atom_site_label_1
_geom_torsion_atom_site_label_2
_geom_torsion_atom_site_label_3
_geom_torsion_atom_site_label_4
_geom_torsion
N1 C1 C2 C3 -178.44(16)
C6 C1 C2 C3 1.4(2)
C1 C2 C3 C4 1.6(3)
C2 C3 C4 C5 -3.3(2)
C2 C3 C4 C9 175.02(16)
C3 C4 C5 C6 2.3(2)
C9 C4 C5 C6 -176.05(16)
C4 C5 C6 C1 0.6(3)
N1 C1 C6 C5 177.41(15)
C2 C1 C6 C5 -2.4(2)
C3 C4 C9 C10 -161.40(17)
C5 C4 C9 C10 16.9(3)
C4 C9 C10 C11 -173.34(16)
C9 C10 C11 C12 170.70(17)
C10 C11 C12 C13 -175.01(15)
C11 C12 C13 C14 -17.4(3)
C11 C12 C13 C17 162.01(16)
C17 C13 C14 C15 0.0(2)
C12 C13 C14 C15 179.46(15)
C13 C14 C15 N2 0.4(3)
N2 C16 C17 C18 -177.99(14)
C21 C16 C17 C18 0.5(2)
N2 C16 C17 C13 -0.4(2)
C21 C16 C17 C13 178.07(15)
C14 C13 C17 C16 0.0(2)
C12 C13 C17 C16 -179.44(14)
C14 C13 C17 C18 177.43(15)
C12 C13 C17 C18 -2.0(2)
C16 C17 C18 C19 -0.1(2)
C13 C17 C18 C19 -177.54(16)
C17 C18 C19 C20 -0.5(3)
C18 C19 C20 C21 0.5(3)
C19 C20 C21 C16 -0.1(3)
N2 C16 C21 C20 178.02(16)
C17 C16 C21 C20 -0.5(3)
C2 C1 N1 C7 -1.0(3)
C6 C1 N1 C7 179.15(16)
C2 C1 N1 C8 -169.39(16)
C6 C1 N1 C8 10.8(2)
C14 C15 N2 C16 -0.8(2)
C14 C15 N2 C22 -179.59(16)
C21 C16 N2 C15 -177.66(16)
C17 C16 N2 C15 0.8(2)
C21 C16 N2 C22 1.1(2)
C17 C16 N2 C22 179.56(14)
C23 C22 N2 C15 -101.6(2)
C23 C22 N2 C16 79.7(2)
